data_4116795
loop_
_publ_author_name
'James P. Collman'
'Steven T. Harford'
'Pascale Maldivi'
'Jean-Claude Marchon'

_publ_section_title
;
 Unusual Molecular Orbital Ordering in Molybdenum-Ruthenium Heterometallic
 Porphyrin Dimers: Structural and Magnetic Evidence
;
_journal_name_full 'Journal of the American Chemical Society'
_journal_page_first 7999
_journal_page_last 8000
_journal_paper_doi 10.1021/ja980233e
_journal_volume 120
_journal_year 1998
_chemical_formula_moiety C80H72N8MoRuPF6
_chemical_formula_sum 'C80 H72 F6 Mo N8 P Ru'
_chemical_formula_weight 1686.67
_space_group_IT_number 14
_symmetry_cell_setting monoclinic
_symmetry_Int_Tables_number 14
_symmetry_space_group_name_Hall '-P 2yn'
_symmetry_space_group_name_H-M 'P 1 21/n 1'
_audit_creation_date 'Sat Dec 20 13:45:35 1997'
_audit_creation_method 'from TEXRAY.INF file'
_cell_angle_alpha 90
_cell_angle_beta 90.613(1)
_cell_angle_gamma 90
_cell_formula_units_Z 8
_cell_length_a 17.5677(3)
_cell_length_b 42.8491(3)
_cell_length_c 21.0196(3)
_cell_measurement_reflns_used 7767
_cell_measurement_temperature 169
_cell_measurement_theta_max 24.73
_cell_measurement_theta_min 1.0
_cell_volume 15821.8(4)
_computing_cell_refinement 'MSC/AFC Diffractometer Control'
_computing_data_collection 'MSC/AFC Diffractometer Control'
_computing_data_reduction teXsan
_computing_publication_material teXsan
_computing_structure_refinement teXsan
_computing_structure_solution SHELXS86
_diffrn_ambient_temperature 273.2
_diffrn_measurement_device 'Siemens SMART'
_diffrn_measurement_method 'omega scans with profile analysis'
_diffrn_orient_matrix_UB_11 0.0391873
_diffrn_orient_matrix_UB_12 0.0025650
_diffrn_orient_matrix_UB_13 0.0344601
_diffrn_orient_matrix_UB_21 0.0299696
_diffrn_orient_matrix_UB_22 -0.0176352
_diffrn_orient_matrix_UB_23 -0.0182689
_diffrn_orient_matrix_UB_31 0.0284034
_diffrn_orient_matrix_UB_32 0.0150688
_diffrn_orient_matrix_UB_33 -0.0272463
_diffrn_radiation_monochromator graphite
_diffrn_radiation_source 'X-ray tube'
_diffrn_radiation_type MoKalpha
_diffrn_radiation_wavelength 0.7107
_diffrn_reflns_av_R_equivalents 12.06
_diffrn_reflns_limit_h_max 20
_diffrn_reflns_limit_h_min 0
_diffrn_reflns_limit_k_max 50
_diffrn_reflns_limit_k_min -50
_diffrn_reflns_limit_l_max 24
_diffrn_reflns_limit_l_min -24
_diffrn_reflns_number 74912
_diffrn_reflns_theta_max 24.73
_diffrn_standards_decay_% 0.00
_diffrn_standards_interval_count 0
_diffrn_standards_number 0
_exptl_absorpt_coefficient_mu 0.470
_exptl_absorpt_correction_T_max 0.92
_exptl_absorpt_correction_T_min 0.80
_exptl_absorpt_correction_type empirical
_exptl_absorpt_process_details 'ellipsoidal model'
_exptl_crystal_colour 'lustrous blue'
_exptl_crystal_density_diffrn 1.416
_exptl_crystal_density_meas 0.000
_exptl_crystal_description 'flat plates'
_exptl_crystal_F_000 6948.00
_exptl_crystal_size_max 0.32
_exptl_crystal_size_mid 0.15
_exptl_crystal_size_min 0.10
_refine_diff_density_max -0.90
_refine_diff_density_min 3.06
_refine_ls_extinction_coef 0.00000
_refine_ls_extinction_method none
_refine_ls_goodness_of_fit_obs 2.150
_refine_ls_hydrogen_treatment noref
_refine_ls_matrix_type full
_refine_ls_number_parameters 985
_refine_ls_number_reflns 10303
_refine_ls_number_restraints 0
_refine_ls_R_factor_obs 0.0800
_refine_ls_shift/esd_max 0.0280
_refine_ls_structure_factor_coef F
_refine_ls_weighting_scheme sigma
_refine_ls_wR_factor_obs 0.0930
_reflns_number_observed 10303
_reflns_number_total 74912
_reflns_observed_criterion 3.00
_cod_data_source_file ja980233e.cif
_cod_data_source_block C80H72N8MoRuPF6
_cod_original_cell_volume 15821.8(3)
_cod_original_sg_symbol_H-M 'P 21/n '
_cod_original_formula_sum 'C80 H72 N8 Mo Ru P F6'
_cod_database_code 4116795

loop_
_symmetry_equiv_pos_as_xyz
'   +x,   +y,   +z'
1/2-x,1/2+y,1/2-z
'   -x,   -y,   -z'
1/2+x,1/2-y,1/2+z

loop_
_atom_site_aniso_label
_atom_site_aniso_U_11
_atom_site_aniso_U_22
_atom_site_aniso_U_33
_atom_site_aniso_U_12
_atom_site_aniso_U_13
_atom_site_aniso_U_23
Ru(1) 0.0149(7) 0.0207(8) 0.0159(7) 0.0022(7) 0.0031(6) -0.0002(7)
Ru(2) 0.0115(7) 0.0188(8) 0.0147(7) -0.0020(6) 0.0000(6) -0.0004(6)
Mo(1) 0.0139(7) 0.0197(9) 0.0132(7) -0.0023(7) 0.0034(6) 0.0012(7)
Mo(2) 0.0118(7) 0.0189(9) 0.0110(7) -0.0017(7) 0.0011(6) 0.0003(7)
Cl(1) 0.081(5) 0.116(7) 0.086(5) -0.008(5) 0.012(4) 0.012(5)
Cl(2) 0.097(6) 0.090(6) 0.123(6) -0.009(5) 0.034(5) -0.020(5)
P(1) 0.037(3) 0.075(5) 0.042(3) 0.007(3) 0.003(3) -0.025(3)
P(2) 0.043(3) 0.054(4) 0.026(3) 0.019(3) -0.003(3) -0.011(3)
F(1) 0.07(1) 0.21(2) 0.07(1) -0.01(1) -0.029(8) -0.04(1)
F(2) 0.063(9) 0.09(1) 0.075(9) -0.018(8) -0.035(7) -0.004(8)
F(3) 0.23(2) 0.12(2) 0.14(2) 0.13(2) -0.08(2) -0.05(1)
F(4) 0.07(1) 0.25(2) 0.11(1) -0.07(1) -0.01(1) 0.02(2)
F(5) 0.26(3) 0.13(2) 0.21(2) 0.07(2) -0.09(2) -0.12(2)
F(6) 0.11(1) 0.35(3) 0.050(10) -0.10(2) 0.032(9) 0.00(1)
F(7) 0.059(10) 0.38(3) 0.037(8) 0.08(1) 0.003(7) -0.04(1)
F(8) 0.055(9) 0.25(2) 0.032(7) 0.00(1) -0.001(7) -0.03(1)
F(9) 0.22(2) 0.07(1) 0.16(2) 0.00(1) -0.08(2) 0.03(1)
F(10) 0.053(8) 0.13(1) 0.034(7) 0.034(8) 0.000(6) 0.008(7)
F(11) 0.049(7) 0.09(1) 0.028(6) 0.006(7) -0.009(5) -0.012(6)
F(12) 0.17(2) 0.06(1) 0.18(2) -0.03(1) -0.11(1) 0.01(1)

loop_
_atom_site_label
_atom_site_fract_x
_atom_site_fract_y
_atom_site_fract_z
_atom_site_U_iso_or_equiv
_atom_site_thermal_displace_type
Ru(1) 0.75893(7) 0.04571(3) 0.75946(6) 0.0168(4) Uij
Ru(2) 0.65752(7) 0.32132(3) 0.89292(6) 0.0148(4) Uij
Mo(1) 0.72841(8) 0.09331(3) 0.79070(6) 0.0152(4) Uij
Mo(2) 0.69656(7) 0.27719(3) 0.85321(6) 0.0137(4) Uij
Cl(1) 0.9335(4) 0.0884(2) 0.3498(3) 0.084(3) Uij
Cl(2) 0.8782(4) 0.0441(2) 0.2559(4) 0.090(3) Uij
P(1) 0.2064(3) 0.3567(2) 0.7410(3) 0.090(2) Uij
P(2) 0.7339(3) 0.3495(1) 0.4106(2) 0.065(2) Uij
F(1) 0.1466(8) 0.3496(4) 0.6899(7) 0.100(7) Uij
F(2) 0.2699(7) 0.3622(3) 0.7926(6) 0.069(5) Uij
F(3) 0.175(1) 0.3889(4) 0.7519(9) 0.140(9) Uij
F(4) 0.1556(9) 0.3427(5) 0.7951(8) 0.122(8) Uij
F(5) 0.237(1) 0.3245(5) 0.729(1) 0.19(1) Uij
F(6) 0.2584(10) 0.3678(6) 0.6906(7) 0.139(9) Uij
F(7) 0.6806(8) 0.3535(6) 0.4680(6) 0.116(8) Uij
F(8) 0.7878(7) 0.3469(5) 0.3536(5) 0.091(6) Uij
F(9) 0.751(1) 0.3855(4) 0.4137(9) 0.162(9) Uij
F(10) 0.6647(6) 0.3544(3) 0.3633(5) 0.063(5) Uij
F(11) 0.8022(6) 0.3446(3) 0.4586(5) 0.050(4) Uij
F(12) 0.722(1) 0.3140(4) 0.4066(9) 0.134(8) Uij
N(1) 0.6384(7) 0.1068(3) 0.7281(6) 0.018(3) Uij
N(2) 0.6441(7) 0.0894(3) 0.8616(6) 0.017(3) Uij
N(3) 0.8032(7) 0.1039(3) 0.8676(6) 0.016(3) Uij
N(4) 0.7987(7) 0.1221(3) 0.7358(5) 0.013(3) Uij
N(5) 0.6745(7) 0.0384(3) 0.6916(6) 0.021(3) Uij
N(6) 0.6937(7) 0.0214(3) 0.8224(6) 0.018(3) Uij
N(7) 0.8499(7) 0.0383(3) 0.8194(6) 0.022(3) Uij
N(8) 0.8340(7) 0.0556(3) 0.6870(6) 0.022(3) Uij
N(9) 0.6855(7) 0.2824(3) 0.7527(6) 0.017(3) Uij
N(10) 0.5990(7) 0.2496(3) 0.8453(5) 0.013(3) Uij
N(11) 0.7269(7) 0.2484(3) 0.9316(6) 0.022(3) Uij
N(12) 0.8143(6) 0.2815(3) 0.8402(5) 0.010(3) Uij
N(13) 0.5636(7) 0.3285(3) 0.8365(5) 0.014(3) Uij
N(14) 0.5856(7) 0.3026(3) 0.9622(6) 0.016(3) Uij
N(15) 0.7408(7) 0.3272(3) 0.9611(6) 0.018(3) Uij
N(16) 0.7185(7) 0.3508(3) 0.8333(6) 0.018(3) Uij
C(1) 0.5651(9) 0.0881(4) 0.8504(8) 0.024(4) Uij
C(2) 0.5286(8) 0.0824(4) 0.9110(7) 0.016(4) Uij
C(3) 0.5854(9) 0.0813(4) 0.9552(8) 0.027(4) Uij
C(4) 0.6550(9) 0.0853(4) 0.9259(7) 0.019(4) Uij
C(5) 0.7242(8) 0.0895(4) 0.9577(7) 0.017(4) Uij
C(6) 0.7919(9) 0.0979(4) 0.9317(8) 0.025(4) Uij
C(7) 0.8605(9) 0.1050(4) 0.9680(7) 0.019(4) Uij
C(8) 0.9122(9) 0.1156(4) 0.9243(8) 0.026(4) Uij
C(9) 0.8765(9) 0.1159(4) 0.8628(8) 0.023(4) Uij
C(10) 0.9070(9) 0.1270(4) 0.8082(7) 0.022(4) Uij
C(11) 0.8729(9) 0.1319(4) 0.7503(8) 0.025(4) Uij
C(12) 0.9034(9) 0.1472(4) 0.6959(7) 0.021(4) Uij
C(13) 0.8492(9) 0.1477(4) 0.6494(7) 0.023(4) Uij
C(14) 0.7822(9) 0.1324(4) 0.6742(7) 0.021(4) Uij
C(15) 0.7150(9) 0.1295(4) 0.6426(7) 0.021(4) Uij
C(16) 0.6463(9) 0.1184(4) 0.6687(7) 0.020(4) Uij
C(17) 0.5732(9) 0.1205(4) 0.6375(7) 0.022(4) Uij
C(18) 0.5220(9) 0.1109(4) 0.6795(8) 0.025(4) Uij
C(19) 0.5611(9) 0.1033(4) 0.7384(7) 0.020(4) Uij
C(20) 0.5272(9) 0.0944(4) 0.7938(7) 0.025(4) Uij
C(21) 0.442(1) 0.0791(5) 0.9223(9) 0.048(6) Uij
C(22) 0.417(1) 0.0469(5) 0.9434(8) 0.037(5) Uij
C(23) 0.5745(10) 0.0774(4) 1.0280(8) 0.032(5) Uij
C(24) 0.5955(10) 0.0447(5) 1.0528(8) 0.038(5) Uij
C(25) 0.871(1) 0.1011(4) 1.0378(8) 0.035(5) Uij
C(26) 0.891(1) 0.1298(5) 1.0745(9) 0.044(5) Uij
C(27) 0.9918(10) 0.1277(4) 0.9356(8) 0.033(5) Uij
C(28) 0.993(1) 0.1644(5) 0.9364(10) 0.058(6) Uij
C(29) 0.9824(9) 0.1607(4) 0.6961(7) 0.023(4) Uij
C(30) 0.9867(10) 0.1935(4) 0.7260(8) 0.033(5) Uij
C(31) 0.8523(9) 0.1634(4) 0.5873(8) 0.025(4) Uij
C(32) 0.812(1) 0.1958(4) 0.5876(8) 0.038(5) Uij
C(33) 0.561(1) 0.1316(5) 0.5707(9) 0.037(5) Uij
C(34) 0.560(1) 0.1672(5) 0.5655(10) 0.054(6) Uij
C(35) 0.4364(10) 0.1122(4) 0.6724(8) 0.032(5) Uij
C(36) 0.404(1) 0.0835(5) 0.647(1) 0.062(7) Uij
C(37) 0.9129(9) 0.0589(4) 0.6939(7) 0.021(4) Uij
C(38) 0.942(1) 0.0674(4) 0.6328(9) 0.035(5) Uij
C(39) 0.884(1) 0.0675(5) 0.5900(9) 0.039(5) Uij
C(40) 0.8135(10) 0.0589(4) 0.6231(8) 0.032(5) Uij
C(41) 0.7438(10) 0.0541(4) 0.5953(8) 0.030(5) Uij
C(42) 0.6805(10) 0.0448(4) 0.6268(8) 0.029(4) Uij
C(43) 0.6053(10) 0.0390(4) 0.5985(8) 0.032(5) Uij
C(44) 0.5614(10) 0.0270(4) 0.6422(8) 0.031(5) Uij
C(45) 0.6045(9) 0.0269(4) 0.6994(7) 0.020(4) Uij
C(46) 0.5756(9) 0.0150(4) 0.7562(8) 0.024(4) Uij
C(47) 0.6177(9) 0.0136(4) 0.8140(7) 0.020(4) Uij
C(48) 0.591(1) -0.0012(4) 0.8716(8) 0.036(5) Uij
C(49) 0.6502(9) -0.0014(4) 0.9136(7) 0.020(4) Uij
C(50) 0.715(1) 0.0122(4) 0.8845(8) 0.033(5) Uij
C(51) 0.7867(9) 0.0127(4) 0.9095(8) 0.027(4) Uij
C(52) 0.8472(9) 0.0258(4) 0.8806(7) 0.018(4) Uij
C(53) 0.923(1) 0.0233(4) 0.9046(9) 0.037(5) Uij
C(54) 0.9722(10) 0.0362(4) 0.8583(8) 0.033(5) Uij
C(55) 0.9257(9) 0.0439(4) 0.8059(7) 0.021(4) Uij
C(56) 0.9555(9) 0.0541(4) 0.7471(7) 0.022(4) Uij
C(57) 1.0394(9) 0.0571(4) 0.7409(7) 0.020(4) Uij
C(58) 1.081(1) 0.0805(5) 0.7672(9) 0.038(5) Uij
C(59) 1.160(1) 0.0832(5) 0.7641(10) 0.050(6) Uij
C(60) 1.197(1) 0.0611(5) 0.7319(9) 0.048(6) Uij
C(61) 1.159(1) 0.0368(5) 0.7029(9) 0.049(6) Uij
C(62) 1.079(1) 0.0350(5) 0.7087(10) 0.052(6) Uij
C(63) 0.7402(10) 0.0575(4) 0.5232(8) 0.030(5) Uij
C(64) 0.7479(10) 0.0849(4) 0.4911(8) 0.031(5) Uij
C(65) 0.743(1) 0.0862(5) 0.4255(9) 0.037(5) Uij
C(66) 0.731(1) 0.0595(5) 0.3912(9) 0.047(6) Uij
C(67) 0.7206(10) 0.0313(4) 0.4195(8) 0.032(5) Uij
C(68) 0.726(1) 0.0293(5) 0.4868(9) 0.039(5) Uij
C(69) 0.4978(9) 0.0019(4) 0.7569(7) 0.018(4) Uij
C(70) 0.483(1) -0.0274(4) 0.7299(9) 0.037(5) Uij
C(71) 0.411(1) -0.0401(5) 0.7335(9) 0.041(5) Uij
C(72) 0.352(1) -0.0242(5) 0.7643(9) 0.047(6) Uij
C(73) 0.363(1) 0.0042(5) 0.7916(9) 0.040(5) Uij
C(74) 0.436(1) 0.0177(5) 0.7875(9) 0.039(5) Uij
C(75) 0.7983(9) -0.0002(4) 0.9756(7) 0.021(4) Uij
C(76) 0.795(1) -0.0319(5) 0.9849(9) 0.040(5) Uij
C(77) 0.803(1) -0.0437(5) 1.0485(9) 0.045(5) Uij
C(78) 0.819(1) -0.0230(5) 1.0978(10) 0.051(6) Uij
C(79) 0.821(1) 0.0087(6) 1.091(1) 0.072(7) Uij
C(80) 0.814(1) 0.0194(5) 1.027(1) 0.056(6) Uij
C(81) 0.8716(8) 0.2751(3) 0.8817(7) 0.011(3) Uij
C(82) 0.8638(9) 0.2601(4) 0.9386(7) 0.019(4) Uij
C(83) 0.7967(8) 0.2472(4) 0.9628(7) 0.012(4) Uij
C(84) 0.7922(8) 0.2267(4) 1.0168(7) 0.017(4) Uij
C(85) 0.7195(8) 0.2159(4) 1.0186(7) 0.014(4) Uij
C(86) 0.6775(8) 0.2298(4) 0.9654(7) 0.014(4) Uij
C(87) 0.6030(8) 0.2225(4) 0.9482(7) 0.019(4) Uij
C(88) 0.5697(8) 0.2308(3) 0.8928(6) 0.009(3) Uij
C(89) 0.4951(8) 0.2185(4) 0.8725(7) 0.015(4) Uij
C(90) 0.4809(9) 0.2304(4) 0.8138(7) 0.023(4) Uij
C(91) 0.5455(9) 0.2497(4) 0.7962(7) 0.021(4) Uij
C(92) 0.5564(9) 0.2637(4) 0.7376(7) 0.019(4) Uij
C(93) 0.6206(9) 0.2783(4) 0.7171(7) 0.021(4) Uij
C(94) 0.6326(9) 0.2884(4) 0.6529(7) 0.020(4) Uij
C(95) 0.7085(9) 0.2981(4) 0.6505(7) 0.022(4) Uij
C(96) 0.7387(10) 0.2952(4) 0.7140(8) 0.027(4) Uij
C(97) 0.8150(9) 0.3014(4) 0.7303(7) 0.020(4) Uij
C(98) 0.8500(9) 0.2941(4) 0.7873(7) 0.022(4) Uij
C(99) 0.9317(9) 0.2972(4) 0.7985(7) 0.019(4) Uij
C(100) 0.9457(9) 0.2852(4) 0.8596(7) 0.024(4) Uij
C(101) 0.8560(9) 0.2201(4) 1.0615(7) 0.024(4) Uij
C(102) 0.875(1) 0.2472(5) 1.1063(9) 0.047(6) Uij
C(103) 0.6876(9) 0.1922(4) 1.0631(8) 0.030(4) Uij
C(104) 0.683(1) 0.1587(4) 1.0338(8) 0.037(5) Uij
C(105) 0.4494(9) 0.1955(4) 0.9087(7) 0.024(4) Uij
C(106) 0.479(1) 0.1622(5) 0.9013(9) 0.044(5) Uij
C(107) 0.4100(9) 0.2247(4) 0.7712(7) 0.022(4) Uij
C(108) 0.421(1) 0.1963(5) 0.7266(9) 0.050(6) Uij
C(109) 0.5787(9) 0.2873(4) 0.5986(8) 0.029(4) Uij
C(110) 0.579(1) 0.2559(5) 0.5643(9) 0.045(5) Uij
C(111) 0.7526(9) 0.3084(4) 0.5941(7) 0.024(4) Uij
C(112) 0.803(1) 0.2821(5) 0.5669(8) 0.039(5) Uij
C(113) 0.9869(9) 0.3087(4) 0.7519(7) 0.024(4) Uij
C(114) 1.006(1) 0.2848(5) 0.6990(9) 0.049(6) Uij
C(115) 1.0205(9) 0.2790(4) 0.8889(8) 0.029(4) Uij
C(116) 1.048(1) 0.2464(5) 0.8816(9) 0.041(5) Uij
C(117) 0.4895(8) 0.3178(4) 0.8479(7) 0.015(4) Uij
C(118) 0.4414(9) 0.3262(4) 0.7942(7) 0.019(4) Uij
C(119) 0.4847(9) 0.3420(4) 0.7516(7) 0.024(4) Uij
C(120) 0.5599(9) 0.3444(4) 0.7783(7) 0.021(4) Uij
C(121) 0.6199(9) 0.3604(4) 0.7505(8) 0.027(4) Uij
C(122) 0.6923(9) 0.3625(4) 0.7762(8) 0.023(4) Uij
C(123) 0.7534(9) 0.3819(4) 0.7497(7) 0.020(4) Uij
C(124) 0.8130(9) 0.3812(4) 0.7914(8) 0.026(4) Uij
C(125) 0.7900(9) 0.3625(4) 0.8447(8) 0.026(4) Uij
C(126) 0.8306(9) 0.3595(4) 0.9013(7) 0.021(4) Uij
C(127) 0.8091(9) 0.3434(4) 0.9544(7) 0.019(4) Uij
C(128) 0.8543(9) 0.3411(4) 1.0153(8) 0.026(4) Uij
C(129) 0.8112(9) 0.3252(4) 1.0569(8) 0.028(4) Uij
C(130) 0.7382(8) 0.3167(4) 1.0261(7) 0.015(4) Uij
C(131) 0.6763(8) 0.3022(3) 1.0534(7) 0.013(4) Uij
C(132) 0.6065(8) 0.2959(4) 1.0242(7) 0.011(3) Uij
C(133) 0.5416(9) 0.2832(4) 1.0544(7) 0.023(4) Uij
C(134) 0.4836(8) 0.2834(4) 1.0136(7) 0.018(4) Uij
C(135) 0.5114(8) 0.2967(4) 0.9561(7) 0.015(4) Uij
C(136) 0.4659(8) 0.3034(4) 0.9036(7) 0.014(4) Uij
C(137) 0.6013(9) 0.3806(4) 0.6937(7) 0.020(4) Uij
C(138) 0.5560(9) 0.4064(4) 0.7015(7) 0.025(4) Uij
C(139) 0.539(1) 0.4265(5) 0.6523(9) 0.042(5) Uij
C(140) 0.572(1) 0.4207(4) 0.5924(8) 0.036(5) Uij
C(141) 0.6155(10) 0.3951(4) 0.5846(8) 0.033(5) Uij
C(142) 0.6313(9) 0.3744(4) 0.6339(8) 0.025(4) Uij
C(143) 0.9044(9) 0.3788(4) 0.9072(7) 0.019(4) Uij
C(144) 0.9724(10) 0.3698(4) 0.8816(8) 0.034(5) Uij
C(145) 1.034(1) 0.3892(5) 0.8880(9) 0.041(5) Uij
C(146) 1.030(1) 0.4177(5) 0.9201(9) 0.038(5) Uij
C(147) 0.962(1) 0.4264(5) 0.9452(9) 0.045(6) Uij
C(148) 0.899(1) 0.4071(5) 0.9395(9) 0.041(5) Uij
C(149) 0.6849(9) 0.2957(4) 1.1234(7) 0.020(4) Uij
C(150) 0.6946(9) 0.3213(4) 1.1661(8) 0.026(4) Uij
C(151) 0.702(1) 0.3152(5) 1.2327(9) 0.039(5) Uij
C(152) 0.7013(9) 0.2854(4) 1.2551(8) 0.027(4) Uij
C(153) 0.6918(9) 0.2604(4) 1.2140(8) 0.030(4) Uij
C(154) 0.6840(9) 0.2647(4) 1.1475(8) 0.025(4) Uij
C(155) 0.3817(9) 0.2994(4) 0.9097(7) 0.019(4) Uij
C(156) 0.3483(9) 0.2697(4) 0.9149(8) 0.028(4) Uij
C(157) 0.2686(9) 0.2653(4) 0.9218(8) 0.024(4) Uij
C(158) 0.2250(9) 0.2917(4) 0.9254(7) 0.024(4) Uij
C(159) 0.2532(10) 0.3209(4) 0.9228(8) 0.033(5) Uij
C(160) 0.3320(9) 0.3246(4) 0.9151(8) 0.027(4) Uij
C(161) 0.416(1) 0.1347(5) 0.0813(9) 0.045(5) Uij
C(162) 0.361(1) 0.1122(5) 0.0777(9) 0.040(5) Uij
C(163) 0.364(1) 0.0874(5) 0.1153(9) 0.047(6) Uij
C(164) 0.426(1) 0.0846(5) 0.1591(9) 0.041(5) Uij
C(165) 0.481(1) 0.1076(5) 0.1649(10) 0.054(6) Uij
C(166) 0.474(1) 0.1335(5) 0.1232(9) 0.048(6) Uij
C(167) 0.268(1) 0.2901(5) 0.2611(10) 0.051(6) Uij
C(168) 0.298(1) 0.2989(5) 0.316(1) 0.058(6) Uij
C(169) 0.259(1) 0.3181(6) 0.354(1) 0.069(7) Uij
C(170) 0.187(1) 0.3288(5) 0.3378(9) 0.046(6) Uij
C(171) 0.154(1) 0.3185(5) 0.279(1) 0.061(6) Uij
C(172) 0.195(1) 0.3004(5) 0.242(1) 0.058(6) Uij
C(173) 0.054(1) 0.1211(6) 0.535(1) 0.067(7) Uij
C(174) 0.048(1) 0.1194(6) 0.471(1) 0.081(8) Uij
C(175) 0.103(1) 0.1066(6) 0.436(1) 0.067(7) Uij
C(176) 0.167(1) 0.0954(6) 0.462(1) 0.071(7) Uij
C(177) 0.176(2) 0.0957(7) 0.529(1) 0.105(10) Uij
C(178) 0.112(2) 0.1096(7) 0.562(1) 0.086(9) Uij
C(179) 0.626(1) 0.4799(6) 0.841(1) 0.069(7) Uij
C(180) 0.631(1) 0.4737(6) 0.774(1) 0.079(8) Uij
C(181) 0.693(1) 0.4661(5) 0.746(1) 0.061(7) Uij
C(182) 0.761(1) 0.4630(5) 0.781(1) 0.060(7) Uij
C(183) 0.762(1) 0.4670(6) 0.850(1) 0.075(8) Uij
C(184) 0.691(1) 0.4766(6) 0.873(1) 0.064(7) Uij
C(185) 0.877(1) 0.0833(6) 0.279(1) 0.076(8) Uij
H(1) 0.7571 0.1037 0.5140 0.0407 Uij
H(2) 0.7485 0.1055 0.4041 0.0481 Uij
H(3) 0.7305 0.0606 0.3459 0.0601 Uij
H(4) 0.7101 0.0135 0.3946 0.0376 Uij
H(5) 0.7207 0.0096 0.5072 0.0497 Uij
H(6) 0.8311 -0.0323 1.1379 0.0602 Uij
H(7) 0.8250 0.0213 1.1290 0.0868 Uij
H(8) 0.8207 0.0413 1.0170 0.0684 Uij
H(9) 0.7873 -0.0457 0.9499 0.0493 Uij
H(10) 0.7958 -0.0654 1.0565 0.0547 Uij
H(11) 0.4442 0.0379 0.8049 0.0383 Uij
H(12) 0.5225 -0.0385 0.7095 0.0407 Uij
H(13) 0.4014 -0.0597 0.7146 0.0534 Uij
H(14) 1.0539 0.0964 0.7892 0.0426 Uij
H(15) 1.0527 0.0179 0.6897 0.0618 Uij
H(16) 0.3027 -0.0334 0.7651 0.0684 Uij
H(17) 1.1865 0.1000 0.7842 0.0615 Uij
H(18) 1.2502 0.0626 0.7285 0.0590 Uij
H(19) 1.1863 0.0214 0.6799 0.0650 Uij
H(20) 0.3228 0.0143 0.8135 0.0407 Uij
H(21) 0.5058 0.4437 0.6583 0.0513 Uij
H(22) 0.5354 0.4106 0.7429 0.0283 Uij
H(23) 0.9765 0.3504 0.8600 0.0455 Uij
H(24) 0.6786 0.2476 1.1192 0.0318 Uij
H(25) 0.6901 0.2397 1.2307 0.0402 Uij
H(26) 0.3516 0.3452 0.9126 0.0311 Uij
H(27) 0.3806 0.2517 0.9133 0.0330 Uij
H(28) 0.2467 0.2452 0.9243 0.0534 Uij
H(29) 0.7069 0.2817 1.2995 0.0341 Uij
H(30) 0.7092 0.3319 1.2619 0.0429 Uij
H(31) 0.2205 0.3385 0.9264 0.0328 Uij
H(32) 0.1714 0.2890 0.9297 0.0321 Uij
H(33) 0.6623 0.3566 0.6269 0.0326 Uij
H(34) 0.8517 0.4130 0.9579 0.0514 Uij
H(35) 0.6962 0.3422 1.1508 0.0302 Uij
H(36) 0.9581 0.4458 0.9666 0.0586 Uij
H(37) 1.0733 0.4307 0.9248 0.0411 Uij
H(38) 0.5638 0.4346 0.5575 0.0438 Uij
H(39) 0.6360 0.3912 0.5437 0.0868 Uij
H(41) 1.0812 0.3834 0.8695 0.0489 Uij
H(42) 0.4129 0.1518 0.0526 0.0511 Uij
H(43) 0.3206 0.1145 0.0476 0.0484 Uij
H(44) 0.3262 0.0717 0.1121 0.0621 Uij
H(45) 0.4295 0.0663 0.1848 0.0517 Uij
H(46) 0.5213 0.1062 0.1951 0.0617 Uij
H(47) 0.5099 0.1500 0.1261 0.0381 Uij
H(48) 0.2961 0.2768 0.2343 0.0610 Uij
H(49) 0.1607 0.3426 0.3654 0.0634 Uij
H(50) 0.3475 0.2918 0.3291 0.0636 Uij
H(51) 0.2798 0.3241 0.3945 0.0904 Uij
H(52) 0.1036 0.3247 0.2674 0.0645 Uij
H(53) 0.1749 0.2941 0.2022 0.0497 Uij
H(54) 0.0160 0.1311 0.5592 0.0822 Uij
H(55) 0.0031 0.1274 0.4511 0.1095 Uij
H(56) 0.0970 0.1053 0.3915 0.0794 Uij
H(57) 0.2065 0.0872 0.4364 0.0490 Uij
H(58) 0.1136 0.1097 0.6075 0.1064 Uij
H(59) 0.2200 0.0875 0.5500 0.0381 Uij
H(60) 0.5798 0.4855 0.8606 0.0833 Uij
H(61) 0.8064 0.4579 0.7599 0.0809 Uij
H(62) 0.6930 0.4625 0.7014 0.0744 Uij
H(63) 0.5865 0.4756 0.7488 0.1013 Uij
H(64) 0.6901 0.4811 0.9171 0.0755 Uij
H(65) 0.8063 0.4637 0.8759 0.0547 Uij
H(66) 1.0149 0.1472 0.7196 0.0322 Uij
H(67) 0.9992 0.1621 0.6534 0.0322 Uij
H(68) 0.9045 0.1666 0.5769 0.0313 Uij
H(69) 0.8291 0.1505 0.5563 0.0449 Uij
H(70) 1.0109 0.1199 0.9748 0.0402 Uij
H(71) 1.0235 0.1206 0.9018 0.0402 Uij
H(72) 0.6057 0.0922 1.0493 0.0337 Uij
H(73) 0.5226 0.0812 1.0375 0.0407 Uij
H(74) 0.4283 0.0937 0.9542 0.0518 Uij
H(75) 0.4164 0.0840 0.8836 0.0310 Uij
H(76) 0.4149 0.1158 0.7132 0.0387 Uij
H(77) 0.4231 0.1292 0.6450 0.0514 Uij
H(78) 0.8259 0.0929 1.0542 0.0373 Uij
H(79) 0.9119 0.0866 1.0438 0.0313 Uij
H(80) 0.6011 0.1236 0.5448 0.0415 Uij
H(81) 0.5138 0.1235 0.5552 0.0547 Uij
H(82) 0.7136 0.1358 0.5989 0.0449 Uij
H(83) 0.9597 0.1319 0.8102 0.0402 Uij
H(84) 0.4733 0.0923 0.7933 0.0310 Uij
H(85) 0.7249 0.0858 1.0022 0.0415 Uij
H(86) 0.5905 0.0431 0.5557 0.0413 Uij
H(87) 0.5104 0.0199 0.6372 0.0402 Uij
H(88) 1.0257 0.0389 0.8625 0.0326 Uij
H(89) 0.9372 0.0151 0.9449 0.0491 Uij
H(90) 0.5407 -0.0088 0.8783 0.0518 Uij
H(91) 0.6486 -0.0098 0.9555 0.0310 Uij
H(92) 0.8879 0.0719 0.5457 0.0488 Uij
H(93) 0.9933 0.0727 0.6240 0.0415 Uij
H(94) 0.6075 0.1751 0.5793 0.0501 Uij
H(95) 0.5508 0.1729 0.5224 0.0501 Uij
H(96) 0.5205 0.1750 0.5914 0.0518 Uij
H(97) 0.3636 0.0468 0.9480 0.0394 Uij
H(98) 0.4315 0.0321 0.9123 0.0394 Uij
H(99) 0.4410 0.0421 0.9829 0.0618 Uij
H(100) 1.0377 0.2008 0.7246 0.0389 Uij
H(101) 0.9545 0.2073 0.7030 0.0389 Uij
H(102) 0.9708 0.1924 0.7690 0.0389 Uij
H(103) 0.8365 0.2093 0.6165 0.0392 Uij
H(104) 0.8136 0.2045 0.5457 0.0392 Uij
H(105) 0.7602 0.1930 0.5992 0.0684 Uij
H(106) 0.5903 0.0441 1.0978 0.0465 Uij
H(107) 0.5625 0.0296 1.0341 0.0465 Uij
H(108) 0.6466 0.0400 1.0421 0.0465 Uij
H(109) 0.8985 0.1245 1.1179 0.0556 Uij
H(110) 0.9365 0.1387 1.0582 0.0556 Uij
H(111) 0.8507 0.1444 1.0705 0.0650 Uij
H(112) 1.0439 0.1714 0.9434 0.0636 Uij
H(113) 0.9743 0.1722 0.8974 0.0636 Uij
H(114) 0.9620 0.1715 0.9703 0.0636 Uij
H(115) 0.3501 0.0858 0.6420 0.0596 Uij
H(116) 0.4249 0.0797 0.6054 0.0596 Uij
H(117) 0.4152 0.0666 0.6737 0.0283 Uij
H(118) 0.8260 0.3201 1.0992 0.0343 Uij
H(119) 0.9032 0.3496 1.0229 0.0455 Uij
H(120) 0.8609 0.3910 0.7860 0.0256 Uij
H(121) 0.7510 0.3930 0.7107 0.0283 Uij
H(122) 0.4684 0.3501 0.7115 0.0339 Uij
H(123) 0.3887 0.3213 0.7892 0.0249 Uij
H(124) 0.4330 0.2764 1.0212 0.0233 Uij
H(125) 0.5396 0.2758 1.0971 0.0310 Uij
H(126) 1.0565 0.2926 0.8705 0.0367 Uij
H(127) 1.0168 0.2832 0.9332 0.0367 Uij
H(128) 0.8431 0.2025 1.0864 0.0316 Uij
H(129) 0.9000 0.2157 1.0372 0.0316 Uij
H(130) 0.7189 0.1913 1.1002 0.0290 Uij
H(131) 0.6377 0.1983 1.0742 0.0321 Uij
H(132) 0.9662 0.3267 0.7321 0.0317 Uij
H(133) 1.0324 0.3139 0.7739 0.0326 Uij
H(134) 0.3672 0.2212 0.7977 0.0270 Uij
H(135) 0.4008 0.2429 0.7461 0.0270 Uij
H(136) 0.4513 0.2008 0.9526 0.0262 Uij
H(137) 0.3984 0.1961 0.8939 0.0411 Uij
H(138) 0.7179 0.3150 0.5620 0.0329 Uij
H(139) 0.7843 0.3252 0.6066 0.0381 Uij
H(140) 0.5290 0.2912 0.6143 0.0348 Uij
H(141) 0.5920 0.3033 0.5694 0.0367 Uij
H(142) 1.0129 0.2324 0.8994 0.0425 Uij
H(143) 1.0543 0.2419 0.8376 0.0425 Uij
H(144) 1.0962 0.2443 0.9027 0.0290 Uij
H(145) 0.6627 0.1448 1.0642 0.0477 Uij
H(146) 0.6522 0.1591 0.9969 0.0477 Uij
H(147) 0.7333 0.1521 1.0230 0.0373 Uij
H(148) 0.9151 0.2409 1.1339 0.0551 Uij
H(149) 0.8901 0.2645 1.0819 0.0551 Uij
H(150) 0.8312 0.2520 1.1301 0.0302 Uij
H(151) 0.4478 0.1485 0.9252 0.0427 Uij
H(152) 0.4773 0.1566 0.8579 0.0427 Uij
H(153) 0.5298 0.1612 0.9170 0.0329 Uij
H(154) 0.7717 0.2650 0.5547 0.0386 Uij
H(155) 0.8290 0.2897 0.5308 0.0386 Uij
H(156) 0.8386 0.2756 0.5983 0.0348 Uij
H(157) 0.5653 0.2401 0.5933 0.0514 Uij
H(158) 0.5437 0.2567 0.5300 0.0514 Uij
H(159) 0.6287 0.2522 0.5487 0.0514 Uij
H(160) 0.9613 0.2793 0.6765 0.0496 Uij
H(161) 1.0419 0.2938 0.6709 0.0496 Uij
H(162) 1.0278 0.2666 0.7182 0.0490 Uij
H(163) 0.3759 0.1936 0.7013 0.0567 Uij
H(164) 0.4629 0.1998 0.7000 0.0567 Uij
H(165) 0.4290 0.1781 0.7516 0.0547 Uij
H(166) 0.8262 0.0896 0.2863 0.0804 Uij
H(167) 0.8977 0.0957 0.2454 0.0475 Uij
H(168) 0.9094 0.2578 0.9647 0.0425 Uij
H(169) 0.5134 0.2634 0.7078 0.0290 Uij
H(170) 0.8457 0.3121 0.6983 0.0276 Uij
H(171) 0.5727 0.2102 0.9780 0.0870 Uij

loop_
_atom_type_symbol
_atom_type_oxidation_number
_atom_type_number_in_cell
_atom_type_scat_dispersion_real
_atom_type_scat_dispersion_imag
_atom_type_scat_source
Mo 0 8 -1.683 0.686 'International Tables'
Ru 0 8 -1.259 0.836 'International Tables'
P 0 8 0.102 0.094 'International Tables'
F 0 48 0.017 0.010 'International Tables'
N 0 64 0.006 0.003 'International Tables'
C 0 740 0.003 0.002 'International Tables'
H 0 684 0.000 0.000 'International Tables'
Cl 0 8 0.148 0.159 'International Tables'

loop_
_geom_angle_atom_site_label_1
_geom_angle_atom_site_label_2
_geom_angle_atom_site_label_3
_geom_angle
_geom_angle_publ_flag
Mo(1) Ru(1) N(5) 99.7(4) yes
Mo(1) Ru(1) N(6) 98.0(4) yes
Mo(1) Ru(1) N(7) 98.6(4) yes
Mo(1) Ru(1) N(8) 100.9(4) yes
N(5) Ru(1) N(6) 88.1(5) yes
N(5) Ru(1) N(7) 161.5(5) yes
N(5) Ru(1) N(8) 89.0(5) yes
N(6) Ru(1) N(7) 87.8(5) yes
N(6) Ru(1) N(8) 161.1(5) yes
N(7) Ru(1) N(8) 89.1(5) yes
Mo(2) Ru(2) N(13) 99.4(3) yes
Mo(2) Ru(2) N(14) 97.4(3) yes
Mo(2) Ru(2) N(15) 98.6(4) yes
Mo(2) Ru(2) N(16) 97.4(3) yes
N(13) Ru(2) N(14) 88.4(5) yes
N(13) Ru(2) N(15) 162.0(5) yes
N(13) Ru(2) N(16) 88.7(5) yes
N(14) Ru(2) N(15) 89.6(5) yes
N(14) Ru(2) N(16) 165.1(5) yes
N(15) Ru(2) N(16) 88.8(5) yes
Ru(1) Mo(1) N(1) 104.3(3) yes
Ru(1) Mo(1) N(2) 108.0(3) yes
Ru(1) Mo(1) N(3) 105.8(3) yes
Ru(1) Mo(1) N(4) 103.4(3) yes
N(1) Mo(1) N(2) 86.3(5) yes
N(1) Mo(1) N(3) 149.8(5) yes
N(1) Mo(1) N(4) 86.5(5) yes
N(2) Mo(1) N(3) 85.0(5) yes
N(2) Mo(1) N(4) 148.5(5) yes
N(3) Mo(1) N(4) 86.0(5) yes
Ru(2) Mo(2) N(9) 105.3(3) yes
Ru(2) Mo(2) N(10) 105.1(3) yes
Ru(2) Mo(2) N(11) 106.5(4) yes
Ru(2) Mo(2) N(12) 106.7(3) yes
N(9) Mo(2) N(10) 85.1(4) yes
N(9) Mo(2) N(11) 148.2(5) yes
N(9) Mo(2) N(12) 86.6(4) yes
N(10) Mo(2) N(11) 86.0(5) yes
N(10) Mo(2) N(12) 148.2(5) yes
N(11) Mo(2) N(12) 85.0(5) yes
F(1) P(1) F(2) 176.8(10) yes
F(1) P(1) F(3) 92(1) yes
F(1) P(1) F(4) 92.4(9) yes
F(1) P(1) F(5) 86(1) yes
F(1) P(1) F(6) 89.2(9) yes
F(2) P(1) F(3) 90.8(9) yes
F(2) P(1) F(4) 87.8(8) yes
F(2) P(1) F(5) 90.2(10) yes
F(2) P(1) F(6) 90.3(8) yes
F(3) P(1) F(4) 91(1) yes
F(3) P(1) F(5) 178(1) yes
F(3) P(1) F(6) 92(1) yes
F(4) P(1) F(5) 89(1) yes
F(4) P(1) F(6) 175(1) yes
F(5) P(1) F(6) 86(1) yes
F(7) P(2) F(8) 177(1) yes
F(7) P(2) F(9) 88(1) yes
F(7) P(2) F(10) 90.4(7) yes
F(7) P(2) F(11) 88.8(7) yes
F(7) P(2) F(12) 94(1) yes
F(8) P(2) F(9) 89(1) yes
F(8) P(2) F(10) 89.7(7) yes
F(8) P(2) F(11) 91.1(7) yes
F(8) P(2) F(12) 88(1) yes
F(9) P(2) F(10) 92.2(9) yes
F(9) P(2) F(11) 87.9(8) yes
F(9) P(2) F(12) 176(1) yes
F(10) P(2) F(11) 179.2(7) yes
F(10) P(2) F(12) 89.6(8) yes
F(11) P(2) F(12) 90.4(8) yes
Mo(1) N(1) C(16) 126(1) yes
Mo(1) N(1) C(19) 126(1) yes
C(16) N(1) C(19) 107(1) yes
Mo(1) N(2) C(1) 125.5(10) yes
Mo(1) N(2) C(4) 127.7(10) yes
C(1) N(2) C(4) 106(1) yes
Mo(1) N(3) C(6) 127(1) yes
Mo(1) N(3) C(9) 126.2(10) yes
C(6) N(3) C(9) 106(1) yes
Mo(1) N(4) C(11) 127(1) yes
Mo(1) N(4) C(14) 125.3(10) yes
C(11) N(4) C(14) 106(1) yes
Ru(1) N(5) C(42) 125(1) yes
Ru(1) N(5) C(45) 128(1) yes
C(42) N(5) C(45) 105(1) yes
Ru(1) N(6) C(47) 125(1) yes
Ru(1) N(6) C(50) 126(1) yes
C(47) N(6) C(50) 107(1) yes
Ru(1) N(7) C(52) 126(1) yes
Ru(1) N(7) C(55) 126(1) yes
C(52) N(7) C(55) 107(1) yes
Ru(1) N(8) C(37) 125(1) yes
Ru(1) N(8) C(40) 124(1) yes
C(37) N(8) C(40) 109(1) yes
Mo(2) N(9) C(93) 126.5(10) yes
Mo(2) N(9) C(96) 125(1) yes
C(93) N(9) C(96) 107(1) yes
Mo(2) N(10) C(88) 125.6(9) yes
Mo(2) N(10) C(91) 127.2(10) yes
C(88) N(10) C(91) 106(1) yes
Mo(2) N(11) C(83) 127.0(10) yes
Mo(2) N(11) C(86) 125.6(10) yes
C(83) N(11) C(86) 107(1) yes
Mo(2) N(12) C(81) 128.7(9) yes
Mo(2) N(12) C(98) 126.3(9) yes
C(81) N(12) C(98) 104(1) yes
Ru(2) N(13) C(117) 126.6(10) yes
Ru(2) N(13) C(120) 127.5(10) yes
C(117) N(13) C(120) 105(1) yes
Ru(2) N(14) C(132) 125.4(10) yes
Ru(2) N(14) C(135) 127(1) yes
C(132) N(14) C(135) 107(1) yes
Ru(2) N(15) C(127) 126.7(10) yes
Ru(2) N(15) C(130) 126.5(10) yes
C(127) N(15) C(130) 106(1) yes
Ru(2) N(16) C(122) 125(1) yes
Ru(2) N(16) C(125) 126(1) yes
C(122) N(16) C(125) 108(1) yes
N(2) C(1) C(2) 107(1) yes
N(2) C(1) C(20) 126(1) yes
C(2) C(1) C(20) 125(1) yes
C(1) C(2) C(3) 106(1) yes
C(1) C(2) C(21) 126(1) yes
C(3) C(2) C(21) 127(1) yes
C(2) C(3) C(4) 109(1) yes
C(2) C(3) C(23) 125(1) yes
C(4) C(3) C(23) 124(1) yes
N(2) C(4) C(3) 109(1) yes
N(2) C(4) C(5) 124(1) yes
C(3) C(4) C(5) 124(1) yes
C(4) C(5) C(6) 127(1) yes
N(3) C(6) C(5) 124(1) yes
N(3) C(6) C(7) 110(1) yes
C(5) C(6) C(7) 124(1) yes
C(6) C(7) C(8) 105(1) yes
C(6) C(7) C(25) 126(1) yes
C(8) C(7) C(25) 128(1) yes
C(7) C(8) C(9) 108(1) yes
C(7) C(8) C(27) 128(1) yes
C(9) C(8) C(27) 122(1) yes
N(3) C(9) C(8) 109(1) yes
N(3) C(9) C(10) 124(1) yes
C(8) C(9) C(10) 126(1) yes
C(9) C(10) C(11) 129(1) yes
N(4) C(11) C(10) 123(1) yes
N(4) C(11) C(12) 108(1) yes
C(10) C(11) C(12) 128(1) yes
C(11) C(12) C(13) 108(1) yes
C(11) C(12) C(29) 121(1) yes
C(13) C(12) C(29) 129(1) yes
C(12) C(13) C(14) 107(1) yes
C(12) C(13) C(31) 127(1) yes
C(14) C(13) C(31) 124(1) yes
N(4) C(14) C(13) 108(1) yes
N(4) C(14) C(15) 126(1) yes
C(13) C(14) C(15) 124(1) yes
C(14) C(15) C(16) 125(1) yes
N(1) C(16) C(15) 125(1) yes
N(1) C(16) C(17) 110(1) yes
C(15) C(16) C(17) 124(1) yes
C(16) C(17) C(18) 106(1) yes
C(16) C(17) C(33) 124(1) yes
C(18) C(17) C(33) 129(1) yes
C(17) C(18) C(19) 108(1) yes
C(17) C(18) C(35) 127(1) yes
C(19) C(18) C(35) 123(1) yes
N(1) C(19) C(18) 107(1) yes
N(1) C(19) C(20) 126(1) yes
C(18) C(19) C(20) 125(1) yes
C(1) C(20) C(19) 125(1) yes
C(2) C(21) C(22) 114(1) yes
C(3) C(23) C(24) 113(1) yes
C(7) C(25) C(26) 116(1) yes
C(8) C(27) C(28) 110(1) yes
C(12) C(29) C(30) 113(1) yes
C(13) C(31) C(32) 112(1) yes
C(17) C(33) C(34) 112(1) yes
C(18) C(35) C(36) 113(1) yes
N(8) C(37) C(38) 107(1) yes
N(8) C(37) C(56) 127(1) yes
C(38) C(37) C(56) 125(1) yes
C(37) C(38) C(39) 108(1) yes
C(38) C(39) C(40) 108(1) yes
N(8) C(40) C(39) 105(1) yes
N(8) C(40) C(41) 128(1) yes
C(39) C(40) C(41) 126(1) yes
C(40) C(41) C(42) 124(1) yes
C(40) C(41) C(63) 115(1) yes
C(42) C(41) C(63) 119(1) yes
N(5) C(42) C(41) 127(1) yes
N(5) C(42) C(43) 106(1) yes
C(41) C(42) C(43) 126(1) yes
C(42) C(43) C(44) 108(1) yes
C(43) C(44) C(45) 106(1) yes
N(5) C(45) C(44) 112(1) yes
N(5) C(45) C(46) 125(1) yes
C(44) C(45) C(46) 122(1) yes
C(45) C(46) C(47) 123(1) yes
C(45) C(46) C(69) 119(1) yes
C(47) C(46) C(69) 116(1) yes
N(6) C(47) C(46) 126(1) yes
N(6) C(47) C(48) 108(1) yes
C(46) C(47) C(48) 124(1) yes
C(47) C(48) C(49) 106(1) yes
C(48) C(49) C(50) 109(1) yes
N(6) C(50) C(49) 108(1) yes
N(6) C(50) C(51) 125(1) yes
C(49) C(50) C(51) 125(1) yes
C(50) C(51) C(52) 124(1) yes
C(50) C(51) C(75) 117(1) yes
C(52) C(51) C(75) 117(1) yes
N(7) C(52) C(51) 127(1) yes
N(7) C(52) C(53) 108(1) yes
C(51) C(52) C(53) 123(1) yes
C(52) C(53) C(54) 107(1) yes
C(53) C(54) C(55) 105(1) yes
N(7) C(55) C(54) 110(1) yes
N(7) C(55) C(56) 126(1) yes
C(54) C(55) C(56) 122(1) yes
C(37) C(56) C(55) 124(1) yes
C(37) C(56) C(57) 117(1) yes
C(55) C(56) C(57) 118(1) yes
C(56) C(57) C(58) 124(1) yes
C(56) C(57) C(62) 119(1) yes
C(58) C(57) C(62) 115(1) yes
C(57) C(58) C(59) 125(1) yes
C(58) C(59) C(60) 117(2) yes
C(59) C(60) C(61) 121(2) yes
C(60) C(61) C(62) 118(1) yes
C(57) C(62) C(61) 121(1) yes
C(41) C(63) C(64) 124(1) yes
C(41) C(63) C(68) 116(1) yes
C(64) C(63) C(68) 118(1) yes
C(63) C(64) C(65) 121(1) yes
C(64) C(65) C(66) 120(1) yes
C(65) C(66) C(67) 122(1) yes
C(66) C(67) C(68) 118(1) yes
C(63) C(68) C(67) 118(1) yes
C(46) C(69) C(70) 120(1) yes
C(46) C(69) C(74) 121(1) yes
C(70) C(69) C(74) 117(1) yes
C(69) C(70) C(71) 120(1) yes
C(70) C(71) C(72) 120(1) yes
C(71) C(72) C(73) 122(1) yes
C(72) C(73) C(74) 117(1) yes
C(69) C(74) C(73) 121(1) yes
C(51) C(75) C(76) 119(1) yes
C(51) C(75) C(80) 120(1) yes
C(76) C(75) C(80) 119(1) yes
C(75) C(76) C(77) 118(1) yes
C(76) C(77) C(78) 119(1) yes
C(77) C(78) C(79) 123(2) yes
C(78) C(79) C(80) 114(2) yes
C(75) C(80) C(79) 123(2) yes
N(12) C(81) C(82) 125(1) yes
N(12) C(81) C(100) 113(1) yes
C(82) C(81) C(100) 121(1) yes
C(81) C(82) C(83) 126(1) yes
N(11) C(83) C(82) 123(1) yes
N(11) C(83) C(84) 109(1) yes
C(82) C(83) C(84) 125(1) yes
C(83) C(84) C(85) 106(1) yes
C(83) C(84) C(101) 124(1) yes
C(85) C(84) C(101) 128(1) yes
C(84) C(85) C(86) 107(1) yes
C(84) C(85) C(103) 127(1) yes
C(86) C(85) C(103) 124(1) yes
N(11) C(86) C(85) 108(1) yes
N(11) C(86) C(87) 126(1) yes
C(85) C(86) C(87) 125(1) yes
C(86) C(87) C(88) 124(1) yes
N(10) C(88) C(87) 128(1) yes
N(10) C(88) C(89) 109(1) yes
C(87) C(88) C(89) 122(1) yes
C(88) C(89) C(90) 106(1) yes
C(88) C(89) C(105) 125(1) yes
C(90) C(89) C(105) 128(1) yes
C(89) C(90) C(91) 107(1) yes
C(89) C(90) C(107) 127(1) yes
C(91) C(90) C(107) 124(1) yes
N(10) C(91) C(90) 109(1) yes
N(10) C(91) C(92) 124(1) yes
C(90) C(91) C(92) 125(1) yes
C(91) C(92) C(93) 126(1) yes
N(9) C(93) C(92) 125(1) yes
N(9) C(93) C(94) 110(1) yes
C(92) C(93) C(94) 124(1) yes
C(93) C(94) C(95) 105(1) yes
C(93) C(94) C(109) 128(1) yes
C(95) C(94) C(109) 125(1) yes
C(94) C(95) C(96) 106(1) yes
C(94) C(95) C(111) 128(1) yes
C(96) C(95) C(111) 125(1) yes
N(9) C(96) C(95) 109(1) yes
N(9) C(96) C(97) 126(1) yes
C(95) C(96) C(97) 123(1) yes
C(96) C(97) C(98) 125(1) yes
N(12) C(98) C(97) 125(1) yes
N(12) C(98) C(99) 110(1) yes
C(97) C(98) C(99) 123(1) yes
C(98) C(99) C(100) 106(1) yes
C(98) C(99) C(113) 125(1) yes
C(100) C(99) C(113) 128(1) yes
C(81) C(100) C(99) 104(1) yes
C(81) C(100) C(115) 127(1) yes
C(99) C(100) C(115) 126(1) yes
C(84) C(101) C(102) 113(1) yes
C(85) C(103) C(104) 113(1) yes
C(89) C(105) C(106) 112(1) yes
C(90) C(107) C(108) 112(1) yes
C(94) C(109) C(110) 112(1) yes
C(95) C(111) C(112) 112(1) yes
C(99) C(113) C(114) 113(1) yes
C(100) C(115) C(116) 114(1) yes
N(13) C(117) C(118) 108(1) yes
N(13) C(117) C(136) 125(1) yes
C(118) C(117) C(136) 126(1) yes
C(117) C(118) C(119) 107(1) yes
C(118) C(119) C(120) 107(1) yes
N(13) C(120) C(119) 109(1) yes
N(13) C(120) C(121) 125(1) yes
C(119) C(120) C(121) 124(1) yes
C(120) C(121) C(122) 124(1) yes
C(120) C(121) C(137) 117(1) yes
C(122) C(121) C(137) 117(1) yes
N(16) C(122) C(121) 128(1) yes
N(16) C(122) C(123) 107(1) yes
C(121) C(122) C(123) 124(1) yes
C(122) C(123) C(124) 107(1) yes
C(123) C(124) C(125) 107(1) yes
N(16) C(125) C(124) 109(1) yes
N(16) C(125) C(126) 125(1) yes
C(124) C(125) C(126) 125(1) yes
C(125) C(126) C(127) 127(1) yes
C(125) C(126) C(143) 116(1) yes
C(127) C(126) C(143) 116(1) yes
N(15) C(127) C(126) 125(1) yes
N(15) C(127) C(128) 109(1) yes
C(126) C(127) C(128) 125(1) yes
C(127) C(128) C(129) 106(1) yes
C(128) C(129) C(130) 109(1) yes
N(15) C(130) C(129) 107(1) yes
N(15) C(130) C(131) 124(1) yes
C(129) C(130) C(131) 127(1) yes
C(130) C(131) C(132) 126(1) yes
C(130) C(131) C(149) 114(1) yes
C(132) C(131) C(149) 118(1) yes
N(14) C(132) C(131) 126(1) yes
N(14) C(132) C(133) 107(1) yes
C(131) C(132) C(133) 125(1) yes
C(132) C(133) C(134) 108(1) yes
C(133) C(134) C(135) 106(1) yes
N(14) C(135) C(134) 109(1) yes
N(14) C(135) C(136) 126(1) yes
C(134) C(135) C(136) 123(1) yes
C(117) C(136) C(135) 126(1) yes
C(117) C(136) C(155) 115(1) yes
C(135) C(136) C(155) 118(1) yes
C(121) C(137) C(138) 119(1) yes
C(121) C(137) C(142) 121(1) yes
C(138) C(137) C(142) 119(1) yes
C(137) C(138) C(139) 122(1) yes
C(138) C(139) C(140) 117(1) yes
C(139) C(140) C(141) 119(1) yes
C(140) C(141) C(142) 122(1) yes
C(137) C(142) C(141) 118(1) yes
C(126) C(143) C(144) 123(1) yes
C(126) C(143) C(148) 116(1) yes
C(144) C(143) C(148) 119(1) yes
C(143) C(144) C(145) 118(1) yes
C(144) C(145) C(146) 122(1) yes
C(145) C(146) C(147) 118(1) yes
C(146) C(147) C(148) 120(1) yes
C(143) C(148) C(147) 120(1) yes
C(131) C(149) C(150) 118(1) yes
C(131) C(149) C(154) 121(1) yes
C(150) C(149) C(154) 119(1) yes
C(149) C(150) C(151) 118(1) yes
C(150) C(151) C(152) 120(1) yes
C(151) C(152) C(153) 120(1) yes
C(152) C(153) C(154) 121(1) yes
C(149) C(154) C(153) 118(1) yes
C(136) C(155) C(156) 121(1) yes
C(136) C(155) C(160) 122(1) yes
C(156) C(155) C(160) 115(1) yes
C(155) C(156) C(157) 122(1) yes
C(156) C(157) C(158) 116(1) yes
C(157) C(158) C(159) 124(1) yes
C(158) C(159) C(160) 118(1) yes
C(155) C(160) C(159) 122(1) yes
C(162) C(161) C(166) 122(1) yes
C(161) C(162) C(163) 120(1) yes
C(162) C(163) C(164) 118(1) yes
C(163) C(164) C(165) 121(1) yes
C(164) C(165) C(166) 117(1) yes
C(161) C(166) C(165) 119(1) yes
C(168) C(167) C(172) 120(2) yes
C(167) C(168) C(169) 119(2) yes
C(168) C(169) C(170) 121(2) yes
C(169) C(170) C(171) 118(2) yes
C(170) C(171) C(172) 117(2) yes
C(167) C(172) C(171) 121(2) yes
C(174) C(173) C(178) 118(2) yes
C(173) C(174) C(175) 121(2) yes
C(174) C(175) C(176) 122(2) yes
C(175) C(176) C(177) 118(2) yes
C(176) C(177) C(178) 113(2) yes
C(173) C(178) C(177) 124(2) yes
C(180) C(179) C(184) 114(2) yes
C(179) C(180) C(181) 123(2) yes
C(180) C(181) C(182) 120(2) yes
C(181) C(182) C(183) 121(2) yes
C(182) C(183) C(184) 111(2) yes
C(179) C(184) C(183) 128(2) yes
Cl(1) C(185) Cl(2) 109(1) yes

loop_
_geom_bond_atom_site_label_1
_geom_bond_atom_site_label_2
_geom_bond_distance
_geom_bond_publ_flag
Ru(1) Mo(1) 2.211(2) yes
Ru(1) N(5) 2.07(1) yes
Ru(1) N(6) 2.05(1) yes
Ru(1) N(7) 2.05(1) yes
Ru(1) N(8) 2.07(1) yes
Ru(2) Mo(2) 2.181(2) yes
Ru(2) N(13) 2.05(1) yes
Ru(2) N(14) 2.10(1) yes
Ru(2) N(15) 2.05(1) yes
Ru(2) N(16) 2.08(1) yes
Mo(1) N(1) 2.13(1) yes
Mo(1) N(2) 2.12(1) yes
Mo(1) N(3) 2.12(1) yes
Mo(1) N(4) 2.10(1) yes
Mo(2) N(9) 2.13(1) yes
Mo(2) N(10) 2.09(1) yes
Mo(2) N(11) 2.12(1) yes
Mo(2) N(12) 2.10(1) yes
Cl(1) C(185) 1.79(2) yes
Cl(2) C(185) 1.75(3) yes
P(1) F(1) 1.53(1) yes
P(1) F(2) 1.57(1) yes
P(1) F(3) 1.50(2) yes
P(1) F(4) 1.57(2) yes
P(1) F(5) 1.51(2) yes
P(1) F(6) 1.48(1) yes
P(2) F(7) 1.54(1) yes
P(2) F(8) 1.54(1) yes
P(2) F(9) 1.57(2) yes
P(2) F(10) 1.58(1) yes
P(2) F(11) 1.57(1) yes
P(2) F(12) 1.54(2) yes
N(1) C(16) 1.35(2) yes
N(1) C(19) 1.38(2) yes
N(2) C(1) 1.41(2) yes
N(2) C(4) 1.37(2) yes
N(3) C(6) 1.39(2) yes
N(3) C(9) 1.39(2) yes
N(4) C(11) 1.40(2) yes
N(4) C(14) 1.40(2) yes
N(5) C(42) 1.39(2) yes
N(5) C(45) 1.34(2) yes
N(6) C(47) 1.38(2) yes
N(6) C(50) 1.41(2) yes
N(7) C(52) 1.39(2) yes
N(7) C(55) 1.39(2) yes
N(8) C(37) 1.40(2) yes
N(8) C(40) 1.40(2) yes
N(9) C(93) 1.37(2) yes
N(9) C(96) 1.36(2) yes
N(10) C(88) 1.38(2) yes
N(10) C(91) 1.39(2) yes
N(11) C(83) 1.39(2) yes
N(11) C(86) 1.38(2) yes
N(12) C(81) 1.35(2) yes
N(12) C(98) 1.39(2) yes
N(13) C(117) 1.40(2) yes
N(13) C(120) 1.40(2) yes
N(14) C(132) 1.38(2) yes
N(14) C(135) 1.33(2) yes
N(15) C(127) 1.39(2) yes
N(15) C(130) 1.44(2) yes
N(16) C(122) 1.37(2) yes
N(16) C(125) 1.37(2) yes
C(1) C(2) 1.45(2) yes
C(1) C(20) 1.38(2) yes
C(2) C(3) 1.36(2) yes
C(2) C(21) 1.55(2) yes
C(3) C(4) 1.39(2) yes
C(3) C(23) 1.55(2) yes
C(4) C(5) 1.39(2) yes
C(5) C(6) 1.36(2) yes
C(6) C(7) 1.45(2) yes
C(7) C(8) 1.38(2) yes
C(7) C(25) 1.49(2) yes
C(8) C(9) 1.43(2) yes
C(8) C(27) 1.51(2) yes
C(9) C(10) 1.36(2) yes
C(10) C(11) 1.37(2) yes
C(11) C(12) 1.43(2) yes
C(12) C(13) 1.36(2) yes
C(12) C(29) 1.50(2) yes
C(13) C(14) 1.45(2) yes
C(13) C(31) 1.47(2) yes
C(14) C(15) 1.35(2) yes
C(15) C(16) 1.41(2) yes
C(16) C(17) 1.44(2) yes
C(17) C(18) 1.33(2) yes
C(17) C(33) 1.50(2) yes
C(18) C(19) 1.45(2) yes
C(18) C(35) 1.51(2) yes
C(19) C(20) 1.37(2) yes
C(21) C(22) 1.51(3) yes
C(23) C(24) 1.54(2) yes
C(25) C(26) 1.49(2) yes
C(27) C(28) 1.57(3) yes
C(29) C(30) 1.54(2) yes
C(31) C(32) 1.56(2) yes
C(33) C(34) 1.53(3) yes
C(35) C(36) 1.46(3) yes
C(37) C(38) 1.44(2) yes
C(37) C(56) 1.35(2) yes
C(38) C(39) 1.35(2) yes
C(39) C(40) 1.48(2) yes
C(40) C(41) 1.37(2) yes
C(41) C(42) 1.36(2) yes
C(41) C(63) 1.52(2) yes
C(42) C(43) 1.46(2) yes
C(43) C(44) 1.31(2) yes
C(44) C(45) 1.41(2) yes
C(45) C(46) 1.40(2) yes
C(46) C(47) 1.42(2) yes
C(46) C(69) 1.48(2) yes
C(47) C(48) 1.45(2) yes
C(48) C(49) 1.36(2) yes
C(49) C(50) 1.42(2) yes
C(50) C(51) 1.36(2) yes
C(51) C(52) 1.35(2) yes
C(51) C(75) 1.51(2) yes
C(52) C(53) 1.42(2) yes
C(53) C(54) 1.43(2) yes
C(54) C(55) 1.40(2) yes
C(55) C(56) 1.42(2) yes
C(56) C(57) 1.49(2) yes
C(57) C(58) 1.35(2) yes
C(57) C(62) 1.37(2) yes
C(58) C(59) 1.39(2) yes
C(59) C(60) 1.33(3) yes
C(60) C(61) 1.38(3) yes
C(61) C(62) 1.40(3) yes
C(63) C(64) 1.36(2) yes
C(63) C(68) 1.45(2) yes
C(64) C(65) 1.38(2) yes
C(65) C(66) 1.37(3) yes
C(66) C(67) 1.36(2) yes
C(67) C(68) 1.42(2) yes
C(69) C(70) 1.40(2) yes
C(69) C(74) 1.44(2) yes
C(70) C(71) 1.38(2) yes
C(71) C(72) 1.40(3) yes
C(72) C(73) 1.36(3) yes
C(73) C(74) 1.42(2) yes
C(75) C(76) 1.37(2) yes
C(75) C(80) 1.39(2) yes
C(76) C(77) 1.44(2) yes
C(77) C(78) 1.39(3) yes
C(78) C(79) 1.37(3) yes
C(79) C(80) 1.43(3) yes
C(81) C(82) 1.36(2) yes
C(81) C(100) 1.45(2) yes
C(82) C(83) 1.40(2) yes
C(83) C(84) 1.44(2) yes
C(84) C(85) 1.36(2) yes
C(84) C(101) 1.48(2) yes
C(85) C(86) 1.46(2) yes
C(85) C(103) 1.49(2) yes
C(86) C(87) 1.39(2) yes
C(87) C(88) 1.35(2) yes
C(88) C(89) 1.47(2) yes
C(89) C(90) 1.36(2) yes
C(89) C(105) 1.49(2) yes
C(90) C(91) 1.46(2) yes
C(90) C(107) 1.54(2) yes
C(91) C(92) 1.38(2) yes
C(92) C(93) 1.36(2) yes
C(93) C(94) 1.44(2) yes
C(94) C(95) 1.40(2) yes
C(94) C(109) 1.48(2) yes
C(95) C(96) 1.44(2) yes
C(95) C(111) 1.49(2) yes
C(96) C(97) 1.41(2) yes
C(97) C(98) 1.38(2) yes
C(98) C(99) 1.46(2) yes
C(99) C(100) 1.40(2) yes
C(99) C(113) 1.47(2) yes
C(100) C(115) 1.47(2) yes
C(101) C(102) 1.53(2) yes
C(103) C(104) 1.56(2) yes
C(105) C(106) 1.52(2) yes
C(107) C(108) 1.55(2) yes
C(109) C(110) 1.53(2) yes
C(111) C(112) 1.54(2) yes
C(113) C(114) 1.55(2) yes
C(115) C(116) 1.49(2) yes
C(117) C(118) 1.45(2) yes
C(117) C(136) 1.39(2) yes
C(118) C(119) 1.36(2) yes
C(119) C(120) 1.43(2) yes
C(120) C(121) 1.39(2) yes
C(121) C(122) 1.38(2) yes
C(121) C(137) 1.51(2) yes
C(122) C(123) 1.47(2) yes
C(123) C(124) 1.36(2) yes
C(124) C(125) 1.44(2) yes
C(125) C(126) 1.39(2) yes
C(126) C(127) 1.37(2) yes
C(126) C(143) 1.54(2) yes
C(127) C(128) 1.50(2) yes
C(128) C(129) 1.35(2) yes
C(129) C(130) 1.48(2) yes
C(130) C(131) 1.38(2) yes
C(131) C(132) 1.39(2) yes
C(131) C(149) 1.51(2) yes
C(132) C(133) 1.42(2) yes
C(133) C(134) 1.32(2) yes
C(134) C(135) 1.43(2) yes
C(135) C(136) 1.39(2) yes
C(136) C(155) 1.50(2) yes
C(137) C(138) 1.37(2) yes
C(137) C(142) 1.39(2) yes
C(138) C(139) 1.38(2) yes
C(139) C(140) 1.42(2) yes
C(140) C(141) 1.35(2) yes
C(141) C(142) 1.39(2) yes
C(143) C(144) 1.37(2) yes
C(143) C(148) 1.39(2) yes
C(144) C(145) 1.37(2) yes
C(145) C(146) 1.40(2) yes
C(146) C(147) 1.35(2) yes
C(147) C(148) 1.39(2) yes
C(149) C(150) 1.43(2) yes
C(149) C(154) 1.42(2) yes
C(150) C(151) 1.43(2) yes
C(151) C(152) 1.36(2) yes
C(152) C(153) 1.38(2) yes
C(153) C(154) 1.42(2) yes
C(155) C(156) 1.41(2) yes
C(155) C(160) 1.39(2) yes
C(156) C(157) 1.42(2) yes
C(157) C(158) 1.37(2) yes
C(158) C(159) 1.35(2) yes
C(159) C(160) 1.40(2) yes
C(161) C(162) 1.36(2) yes
C(161) C(166) 1.34(2) yes
C(162) C(163) 1.33(3) yes
C(163) C(164) 1.42(2) yes
C(164) C(165) 1.38(3) yes
C(165) C(166) 1.42(3) yes
C(167) C(168) 1.32(3) yes
C(167) C(172) 1.41(3) yes
C(168) C(169) 1.35(3) yes
C(169) C(170) 1.37(3) yes
C(170) C(171) 1.44(3) yes
C(171) C(172) 1.32(3) yes
C(173) C(174) 1.34(3) yes
C(173) C(178) 1.26(3) yes
C(174) C(175) 1.34(3) yes
C(175) C(176) 1.33(3) yes
C(176) C(177) 1.42(3) yes
C(177) C(178) 1.45(3) yes
C(179) C(180) 1.44(3) yes
C(179) C(184) 1.33(3) yes
C(180) C(181) 1.28(3) yes
C(181) C(182) 1.40(3) yes
C(182) C(183) 1.45(3) yes
C(183) C(184) 1.41(3) yes
